data_9015310
loop_
_publ_author_name
'Chen, B.'
'Walker, D.'
'Suard, E.'
'Scott, B.'
'Mercey, B.'
'Hervieu, M.'
'Raveau, B.'

_publ_section_title
;
 High pressure synthesis of Nd Cu O3-d perovskites (0<d<0.5)
 _cod_database_code 1001663
;
_journal_name_full 'Inorganic Chemistry'
_journal_page_first 2077
_journal_page_last 2083
_journal_paper_doi 10.1021/ic00112a020
_journal_volume 34
_journal_year 1995
_chemical_formula_sum 'Cu2 Nd2 O5'
_space_group_IT_number 55
_symmetry_space_group_name_Hall '-P 2 2ab'
_symmetry_space_group_name_H-M 'P b a m'
_cell_angle_alpha 90
_cell_angle_beta 90
_cell_angle_gamma 90
_cell_length_a 5.596
_cell_length_b 10.29
_cell_length_c 3.806
_cell_formula_units_Z 2
_cell_volume 219.160
_database_code_amcsd 0012711
_exptl_crystal_density_diffrn 7.510
_cod_duplicate_entry 1001663
_cod_original_formula_sum 'Nd2 Cu2 O5'
_cod_database_code 9015310
_amcsd_formula_title 'Cu Nd O2.5'

loop_
_space_group_symop_operation_xyz
x,y,z
1/2+x,1/2-y,z
1/2-x,1/2+y,-z
1/2-x,1/2+y,z
1/2+x,1/2-y,-z
x,y,-z
-x,-y,z
-x,-y,-z

loop_
_atom_site_label
_atom_site_fract_x
_atom_site_fract_y
_atom_site_fract_z
Nd1 0.32240 0.35640 0.50000
Cu1 0.29850 0.09810 0.00000
O1 0.28100 0.09800 0.50000
O2 0.54300 0.22300 0.00000
O3 0.00000 0.00000 0.00000

loop_
_cod_related_entry_id
_cod_related_entry_database
_cod_related_entry_code
1 AMCSD 0012711
